data_4066142
loop_
_publ_author_name
'Panda, Tarun K.'
'Kaneko, Hiroshi'
'Pal, Kuntal'
'Tsurugi, Hayato'
'Mashima, Kazushi'

_publ_section_title
;
 Salt Metathesis and Direct Reduction Reactions Leading to Group 3 Metal
 Complexes with
 aN,N&#x2032;-Bis(2,6-diisopropylphenyl)-1,4-diaza-1,3-butadiene Ligand
 and Their Solid-State Structures
;
_journal_issue 11
_journal_name_full Organometallics
_journal_page_first 2610
_journal_paper_doi 10.1021/om1003144
_journal_volume 29
_journal_year 2010
_chemical_formula_moiety 'C46 H76 K2 N2 O5'
_chemical_formula_sum 'C46 H76 K2 N2 O5'
_chemical_formula_weight 815.29
_chemical_name_common 2
_chemical_name_systematic
;
 ?
;
_space_group_IT_number 19
_symmetry_cell_setting orthorhombic
_symmetry_space_group_name_Hall 'P 2ac 2ab'
_symmetry_space_group_name_H-M 'P 21 21 21'
_atom_sites_solution_hydrogens geom
_atom_sites_solution_primary direct
_atom_sites_solution_secondary difmap
_audit_creation_method SHELXL-97
_cell_angle_alpha 90
_cell_angle_beta 90
_cell_angle_gamma 90
_cell_formula_units_Z 4
_cell_length_a 11.332(5)
_cell_length_b 16.968(5)
_cell_length_c 24.290(5)
_cell_measurement_temperature 120(2)
_cell_measurement_theta_max 27.48
_cell_measurement_theta_min 3.0
_cell_volume 4671(3)
_computing_cell_refinement 'RAPID-AUTO (Rigaku, 1998)'
_computing_data_collection 'RAPID-AUTO (Rigaku, 1998)'
_computing_data_reduction 'teXan (Rigaku/MSC, 2004)'
_computing_molecular_graphics Ortep-32
_computing_publication_material WinGX
_computing_structure_refinement 'SHELXL-97 (Sheldrick, 1997)'
_computing_structure_solution 'SIR 97'
_diffrn_ambient_temperature 120(2)
_diffrn_detector_area_resol_mean 10.00
_diffrn_measured_fraction_theta_full 0.996
_diffrn_measured_fraction_theta_max 0.996
_diffrn_measurement_device_type 'Rigaku RAXIS-RAPID Imaging Plate'
_diffrn_measurement_method \w
_diffrn_radiation_monochromator graphite
_diffrn_radiation_source 'fine-focus sealed tube'
_diffrn_radiation_type MoK\a
_diffrn_radiation_wavelength 0.71075
_diffrn_reflns_av_R_equivalents 0.0339
_diffrn_reflns_av_sigmaI/netI 0.0217
_diffrn_reflns_limit_h_max 14
_diffrn_reflns_limit_h_min -14
_diffrn_reflns_limit_k_max 21
_diffrn_reflns_limit_k_min -22
_diffrn_reflns_limit_l_max 31
_diffrn_reflns_limit_l_min -31
_diffrn_reflns_number 69604
_diffrn_reflns_theta_full 27.48
_diffrn_reflns_theta_max 27.48
_diffrn_reflns_theta_min 3.00
_exptl_absorpt_coefficient_mu 0.246
_exptl_absorpt_correction_T_max 0.968
_exptl_absorpt_correction_T_min 0.950
_exptl_absorpt_correction_type empirical
_exptl_crystal_colour red
_exptl_crystal_density_diffrn 1.159
_exptl_crystal_density_method 'not measured'
_exptl_crystal_description block
_exptl_crystal_F_000 1776.0
_exptl_crystal_size_max 0.2
_exptl_crystal_size_mid 0.18
_exptl_crystal_size_min 0.14
_refine_diff_density_max 0.651
_refine_diff_density_min -1.032
_refine_diff_density_rms 0.103
_refine_ls_abs_structure_details 'Flack H D (1983), Acta Cryst. A39, 876-881'
_refine_ls_abs_structure_Flack 0.0(5)
_refine_ls_extinction_method none
_refine_ls_goodness_of_fit_ref 1.051
_refine_ls_hydrogen_treatment constr
_refine_ls_matrix_type full
_refine_ls_number_parameters 495
_refine_ls_number_reflns 10679
_refine_ls_number_restraints 0
_refine_ls_restrained_S_all 1.051
_refine_ls_R_factor_all 0.0841
_refine_ls_R_factor_gt 0.0794
_refine_ls_shift/su_max 0.001
_refine_ls_shift/su_mean 0.000
_refine_ls_structure_factor_coef Fsqd
_refine_ls_weighting_details 'calc w=1/[\s^2^(Fo^2^)+(0.1746P)^2^+1.8636P] where P=(Fo^2^+2Fc^2^)/3'
_refine_ls_weighting_scheme calc
_refine_ls_wR_factor_gt 0.2377
_refine_ls_wR_factor_ref 0.2439
_reflns_number_gt 9636
_reflns_number_total 10679
_reflns_threshold_expression >2sigma(I)
_cod_data_source_file om1003144_si_002.cif
_cod_data_source_block complex2
_cod_original_formula_sum 'C46 H76 K2 N2 O5 '
_cod_database_code 4066142

loop_
_symmetry_equiv_pos_as_xyz
'x, y, z'
'-x+1/2, -y, z+1/2'
'x+1/2, -y+1/2, -z'
'-x, y+1/2, -z+1/2'

loop_
_atom_site_label
_atom_site_type_symbol
_atom_site_fract_x
_atom_site_fract_y
_atom_site_fract_z
_atom_site_U_iso_or_equiv
_atom_site_adp_type
_atom_site_occupancy
_atom_site_symmetry_multiplicity
_atom_site_calc_flag
_atom_site_refinement_flags
K1 K 0.04546(8) 1.00127(5) 0.60870(4) 0.0615(3) Uani 1 1 d .
K2 K 0.13056(7) 1.00147(4) 0.47332(3) 0.0452(2) Uani 1 1 d .
O4 O 0.0000(4) 1.0010(3) 0.38843(18) 0.0945(12) Uani 1 1 d .
O3 O -0.1202(2) 0.99425(15) 0.53091(12) 0.0522(6) Uani 1 1 d .
O1 O -0.0670(4) 1.1044(2) 0.6585(3) 0.0994(16) Uani 1 1 d .
O2 O -0.0644(3) 0.90548(18) 0.66951(16) 0.0715(9) Uani 1 1 d .
O5 O 0.2943(2) 1.0016(2) 0.39741(12) 0.0595(7) Uani 1 1 d .
N1 N 0.1907(2) 0.91209(14) 0.55701(13) 0.0395(6) Uani 1 1 d .
N2 N 0.2024(3) 1.08425(14) 0.56074(14) 0.0435(7) Uani 1 1 d .
C1 C 0.2955(3) 0.95475(16) 0.55665(12) 0.0314(6) Uani 1 1 d .
H1 H 0.3658 0.9265 0.5554 0.038 Uiso 1 1 calc R
C2 C 0.3028(3) 1.03517(15) 0.55798(12) 0.0311(6) Uani 1 1 d .
H2 H 0.3770 1.0585 0.5570 0.037 Uiso 1 1 calc R
C3 C 0.1923(2) 0.83677(15) 0.57802(13) 0.0313(6) Uani 1 1 d .
C4 C 0.2533(3) 0.81309(16) 0.62658(13) 0.0342(6) Uani 1 1 d .
C5 C 0.2445(3) 0.73470(19) 0.64458(15) 0.0422(7) Uani 1 1 d .
H5 H 0.2867 0.7192 0.6756 0.051 Uiso 1 1 calc R
C6 C 0.1749(3) 0.67978(18) 0.61767(17) 0.0475(8) Uani 1 1 d .
H6 H 0.1703 0.6282 0.6305 0.057 Uiso 1 1 calc R
C7 C 0.1123(3) 0.70246(18) 0.57149(15) 0.0415(7) Uani 1 1 d .
H7 H 0.0647 0.6658 0.5537 0.050 Uiso 1 1 calc R
C8 C 0.1188(2) 0.77927(15) 0.55083(14) 0.0336(6) Uani 1 1 d .
C9 C 0.0544(3) 0.80238(18) 0.49866(12) 0.0351(6) Uiso 1 1 d .
H9 H 0.0263 0.8565 0.5036 0.042 Uiso 1 1 calc R
C10 C -0.0539(3) 0.7507(2) 0.48659(18) 0.0493(8) Uani 1 1 d .
H10A H -0.0284 0.6996 0.4745 0.074 Uiso 1 1 calc R
H10B H -0.1007 0.7749 0.4583 0.074 Uiso 1 1 calc R
H10C H -0.1003 0.7454 0.5194 0.074 Uiso 1 1 calc R
C11 C 0.1400(4) 0.8026(2) 0.44999(15) 0.0475(7) Uiso 1 1 d .
H11A H 0.2077 0.8341 0.4589 0.071 Uiso 1 1 calc R
H11B H 0.1014 0.8242 0.4182 0.071 Uiso 1 1 calc R
H11C H 0.1646 0.7496 0.4423 0.071 Uiso 1 1 calc R
C12 C 0.3221(3) 0.8707(2) 0.66237(13) 0.0400(7) Uani 1 1 d .
H12 H 0.3152 0.9222 0.6444 0.048 Uiso 1 1 calc R
C13 C 0.4516(4) 0.8530(3) 0.6653(2) 0.0669(12) Uani 1 1 d .
H13A H 0.4638 0.8056 0.6862 0.100 Uiso 1 1 calc R
H13B H 0.4918 0.8960 0.6829 0.100 Uiso 1 1 calc R
H13C H 0.4822 0.8459 0.6288 0.100 Uiso 1 1 calc R
C14 C 0.2670(5) 0.8799(3) 0.71922(17) 0.0623(11) Uani 1 1 d .
H14A H 0.2754 0.8315 0.7394 0.093 Uiso 1 1 calc R
H14B H 0.1848 0.8923 0.7154 0.093 Uiso 1 1 calc R
H14C H 0.3061 0.9216 0.7387 0.093 Uiso 1 1 calc R
C15 C 0.2160(3) 1.15887(15) 0.58145(13) 0.0318(6) Uani 1 1 d .
C16 C 0.2928(2) 1.17947(15) 0.62627(12) 0.0299(5) Uani 1 1 d .
C17 C 0.3017(3) 1.25799(17) 0.64200(13) 0.0382(6) Uani 1 1 d .
H17 H 0.3544 1.2711 0.6699 0.046 Uiso 1 1 calc R
C18 C 0.2356(3) 1.31756(16) 0.61812(15) 0.0415(7) Uani 1 1 d .
H18 H 0.2454 1.3698 0.6289 0.050 Uiso 1 1 calc R
C19 C 0.1543(3) 1.29717(16) 0.57761(14) 0.0373(6) Uani 1 1 d .
H19 H 0.1058 1.3360 0.5628 0.045 Uiso 1 1 calc R
C20 C 0.1441(2) 1.22053(15) 0.55882(12) 0.0296(5) Uani 1 1 d .
C21 C 0.3560(3) 1.11854(17) 0.66156(12) 0.0327(6) Uani 1 1 d .
H21 H 0.3336 1.0663 0.6478 0.039 Uiso 1 1 calc R
C22 C 0.4898(3) 1.1250(2) 0.65733(16) 0.0474(8) Uani 1 1 d .
H22A H 0.5132 1.1199 0.6195 0.071 Uiso 1 1 calc R
H22B H 0.5257 1.0839 0.6787 0.071 Uiso 1 1 calc R
H22C H 0.5147 1.1754 0.6711 0.071 Uiso 1 1 calc R
C23 C 0.3192(4) 1.1229(3) 0.72213(15) 0.0526(9) Uani 1 1 d .
H23A H 0.3589 1.0823 0.7425 0.079 Uiso 1 1 calc R
H23B H 0.2354 1.1156 0.7250 0.079 Uiso 1 1 calc R
H23C H 0.3402 1.1735 0.7369 0.079 Uiso 1 1 calc R
C24 C 0.0614(3) 1.20177(15) 0.51192(13) 0.0331(6) Uani 1 1 d .
H24 H 0.0323 1.1480 0.5176 0.040 Uiso 1 1 calc R
C25 C 0.1307(3) 1.2024(2) 0.45804(15) 0.0477(8) Uani 1 1 d .
H25A H 0.1615 1.2543 0.4516 0.072 Uiso 1 1 calc R
H25B H 0.0795 1.1878 0.4282 0.072 Uiso 1 1 calc R
H25C H 0.1947 1.1655 0.4604 0.072 Uiso 1 1 calc R
C26 C -0.0456(3) 1.2554(2) 0.50692(16) 0.0423(7) Uani 1 1 d .
H26A H -0.0869 1.2567 0.5414 0.063 Uiso 1 1 calc R
H26B H -0.0971 1.2356 0.4787 0.063 Uiso 1 1 calc R
H26C H -0.0203 1.3076 0.4975 0.063 Uiso 1 1 calc R
C27 C 0.0125(5) 1.0536(3) 0.3430(2) 0.0775(15) Uani 1 1 d .
H27A H 0.0943 1.0548 0.3313 0.093 Uiso 1 1 calc R
H27B H -0.0096 1.1064 0.3543 0.093 Uiso 1 1 calc R
C28 C -0.0610(5) 1.0287(3) 0.2979(2) 0.0704(13) Uani 1 1 d .
H28A H -0.0137 1.0163 0.2658 0.084 Uiso 1 1 calc R
H28B H -0.1175 1.0693 0.2883 0.084 Uiso 1 1 calc R
C29 C -0.1221(9) 0.9568(5) 0.3193(3) 0.114(3) Uani 1 1 d .
H29A H -0.2070 0.9633 0.3173 0.137 Uiso 1 1 calc R
H29B H -0.1000 0.9109 0.2978 0.137 Uiso 1 1 calc R
C30 C -0.0866(8) 0.9481(6) 0.3732(6) 0.197(7) Uani 1 1 d .
H30A H -0.0571 0.8949 0.3784 0.236 Uiso 1 1 calc R
H30B H -0.1544 0.9549 0.3971 0.236 Uiso 1 1 calc R
C31 C -0.1907(4) 1.0583(3) 0.5120(3) 0.097(2) Uani 1 1 d .
H31A H -0.1695 1.0721 0.4745 0.116 Uiso 1 1 calc R
H31B H -0.1789 1.1042 0.5352 0.116 Uiso 1 1 calc R
C32 C -0.3182(3) 1.0315(3) 0.5147(2) 0.0609(11) Uani 1 1 d .
H32A H -0.3676 1.0720 0.5309 0.073 Uiso 1 1 calc R
H32B H -0.3478 1.0193 0.4782 0.073 Uiso 1 1 calc R
C33 C -0.3167(4) 0.9591(2) 0.5502(2) 0.0550(9) Uani 1 1 d .
H33A H -0.3251 0.9724 0.5888 0.066 Uiso 1 1 calc R
H33B H -0.3788 0.9227 0.5398 0.066 Uiso 1 1 calc R
C34 C -0.1977(4) 0.9259(2) 0.5383(2) 0.0557(10) Uani 1 1 d .
H34A H -0.1707 0.8934 0.5686 0.067 Uiso 1 1 calc R
H34B H -0.1995 0.8940 0.5051 0.067 Uiso 1 1 calc R
C35 C -0.1819(7) 1.1243(6) 0.6637(8) 0.248(10) Uani 1 1 d .
H35A H -0.2157 1.0922 0.6928 0.298 Uiso 1 1 calc R
H35B H -0.2218 1.1103 0.6298 0.298 Uiso 1 1 calc R
C36 C -0.2068(5) 1.2011(4) 0.6751(3) 0.0895(19) Uani 1 1 d .
H36A H -0.2509 1.2061 0.7091 0.107 Uiso 1 1 calc R
H36B H -0.2513 1.2253 0.6454 0.107 Uiso 1 1 calc R
C37 C -0.0906(6) 1.2360(4) 0.6800(3) 0.103(2) Uani 1 1 d .
H37A H -0.0868 1.2712 0.7114 0.124 Uiso 1 1 calc R
H37B H -0.0701 1.2652 0.6470 0.124 Uiso 1 1 calc R
C38 C -0.0101(5) 1.1670(8) 0.6877(2) 0.143(5) Uani 1 1 d .
H38A H 0.0674 1.1777 0.6725 0.171 Uiso 1 1 calc R
H38B H -0.0018 1.1541 0.7264 0.171 Uiso 1 1 calc R
C39 C -0.1530(11) 0.9186(5) 0.7085(4) 0.146(4) Uani 1 1 d .
H39A H -0.2082 0.9579 0.6950 0.175 Uiso 1 1 calc R
H39B H -0.1188 0.9377 0.7426 0.175 Uiso 1 1 calc R
C40 C -0.2123(11) 0.8459(8) 0.7177(6) 0.203(7) Uani 1 1 d .
H40A H -0.2959 0.8520 0.7102 0.244 Uiso 1 1 calc R
H40B H -0.2032 0.8302 0.7559 0.244 Uiso 1 1 calc R
C41 C -0.1629(5) 0.7858(3) 0.6819(2) 0.0754(14) Uani 1 1 d .
H41A H -0.2114 0.7775 0.6496 0.091 Uiso 1 1 calc R
H41B H -0.1524 0.7362 0.7011 0.091 Uiso 1 1 calc R
C42 C -0.0503(6) 0.8218(3) 0.6680(3) 0.097(2) Uani 1 1 d .
H42A H 0.0097 0.8056 0.6941 0.116 Uiso 1 1 calc R
H42B H -0.0258 0.8053 0.6315 0.116 Uiso 1 1 calc R
C43 C 0.3941(5) 1.0503(4) 0.4034(3) 0.0880(19) Uani 1 1 d .
H43A H 0.4236 1.0470 0.4408 0.106 Uiso 1 1 calc R
H43B H 0.3730 1.1046 0.3959 0.106 Uiso 1 1 calc R
C44 C 0.4869(4) 1.0238(3) 0.3640(2) 0.0620(11) Uani 1 1 d .
H44A H 0.5525 0.9997 0.3834 0.074 Uiso 1 1 calc R
H44B H 0.5162 1.0678 0.3425 0.074 Uiso 1 1 calc R
C45 C 0.4249(4) 0.9641(3) 0.3275(2) 0.0613(10) Uani 1 1 d .
H45A H 0.3954 0.9887 0.2942 0.074 Uiso 1 1 calc R
H45B H 0.4775 0.9213 0.3176 0.074 Uiso 1 1 calc R
C46 C 0.3273(5) 0.9361(3) 0.3624(2) 0.0739(14) Uani 1 1 d .
H46A H 0.2610 0.9198 0.3399 0.089 Uiso 1 1 calc R
H46B H 0.3526 0.8915 0.3845 0.089 Uiso 1 1 calc R

loop_
_atom_site_aniso_label
_atom_site_aniso_U_11
_atom_site_aniso_U_22
_atom_site_aniso_U_33
_atom_site_aniso_U_23
_atom_site_aniso_U_13
_atom_site_aniso_U_12
K1 0.0586(5) 0.0445(4) 0.0813(6) 0.0037(4) 0.0253(4) 0.0017(4)
K2 0.0606(4) 0.0353(3) 0.0396(3) -0.0029(3) -0.0040(3) -0.0027(3)
O4 0.088(3) 0.094(3) 0.101(3) 0.029(2) 0.014(2) -0.033(2)
O3 0.0338(11) 0.0415(12) 0.0811(17) 0.0087(13) -0.0169(11) -0.0025(11)
O1 0.065(2) 0.065(2) 0.168(5) 0.027(3) 0.051(3) 0.0198(18)
O2 0.075(2) 0.0500(16) 0.089(2) -0.0134(15) 0.0277(18) -0.0082(15)
O5 0.0436(13) 0.0738(18) 0.0612(15) -0.0204(15) 0.0102(11) -0.0115(15)
N1 0.0332(13) 0.0154(10) 0.0698(17) -0.0019(10) -0.0200(12) -0.0007(9)
N2 0.0391(14) 0.0160(10) 0.0755(19) -0.0018(11) -0.0277(14) 0.0021(10)
C1 0.0328(14) 0.0210(12) 0.0405(14) -0.0026(10) -0.0107(12) 0.0015(10)
C2 0.0338(14) 0.0196(12) 0.0399(14) -0.0010(10) -0.0108(11) -0.0007(10)
C3 0.0244(12) 0.0202(11) 0.0492(15) -0.0046(10) 0.0003(11) 0.0025(10)
C4 0.0315(13) 0.0262(13) 0.0450(15) -0.0023(11) 0.0004(11) 0.0007(11)
C5 0.0452(17) 0.0319(14) 0.0494(17) 0.0067(13) 0.0014(14) 0.0035(13)
C6 0.0451(17) 0.0239(13) 0.074(2) 0.0076(14) 0.0044(16) -0.0023(12)
C7 0.0366(15) 0.0232(13) 0.065(2) -0.0022(13) 0.0047(14) -0.0031(11)
C8 0.0254(12) 0.0166(11) 0.0589(17) -0.0060(11) 0.0012(12) 0.0010(9)
C10 0.0381(16) 0.0342(15) 0.076(2) -0.0104(16) -0.0121(16) -0.0058(13)
C12 0.0445(17) 0.0359(15) 0.0395(15) -0.0003(12) -0.0041(13) -0.0055(13)
C13 0.051(2) 0.080(3) 0.070(3) -0.017(2) -0.009(2) -0.006(2)
C14 0.072(3) 0.067(3) 0.048(2) -0.0163(18) 0.0091(19) -0.012(2)
C15 0.0293(13) 0.0157(11) 0.0504(16) 0.0025(11) -0.0072(11) -0.0045(9)
C16 0.0262(12) 0.0238(12) 0.0397(13) 0.0034(10) -0.0035(11) -0.0028(10)
C17 0.0429(16) 0.0280(13) 0.0438(15) -0.0022(11) -0.0068(13) -0.0035(12)
C18 0.0497(18) 0.0199(12) 0.0551(18) -0.0052(12) -0.0110(14) -0.0005(12)
C19 0.0396(16) 0.0185(11) 0.0539(17) 0.0007(11) -0.0039(13) 0.0013(11)
C20 0.0249(12) 0.0194(11) 0.0445(14) 0.0021(10) -0.0048(11) -0.0021(9)
C21 0.0289(13) 0.0302(13) 0.0389(14) 0.0050(11) -0.0055(11) 0.0004(11)
C22 0.0325(15) 0.0523(19) 0.0573(19) 0.0059(16) -0.0062(14) 0.0011(14)
C23 0.055(2) 0.057(2) 0.0455(18) 0.0099(15) 0.0053(16) 0.0154(18)
C24 0.0291(13) 0.0196(11) 0.0506(16) 0.0022(10) -0.0125(12) -0.0001(10)
C25 0.0428(17) 0.0486(18) 0.0518(18) -0.0126(15) -0.0090(14) 0.0005(15)
C26 0.0319(14) 0.0340(14) 0.0609(19) 0.0042(13) -0.0137(14) 0.0036(12)
C27 0.067(3) 0.061(3) 0.104(4) 0.030(3) 0.012(3) -0.011(2)
C28 0.073(3) 0.056(2) 0.082(3) 0.012(2) 0.028(3) -0.003(2)
C29 0.157(7) 0.095(5) 0.089(4) 0.008(3) 0.032(5) -0.064(5)
C30 0.129(7) 0.171(8) 0.291(14) 0.180(10) -0.121(8) -0.109(7)
C31 0.037(2) 0.072(3) 0.180(6) 0.077(4) -0.011(3) -0.007(2)
C32 0.0343(17) 0.058(2) 0.091(3) 0.019(2) -0.0032(18) -0.0003(16)
C33 0.047(2) 0.045(2) 0.073(2) 0.0024(17) 0.0034(18) -0.0111(16)
C34 0.052(2) 0.0353(17) 0.080(3) 0.0070(16) -0.0145(19) -0.0109(15)
C35 0.064(4) 0.120(7) 0.56(3) -0.166(13) 0.058(9) -0.007(4)
C36 0.062(3) 0.103(4) 0.103(4) -0.043(4) -0.008(3) 0.018(3)
C37 0.087(4) 0.103(5) 0.119(5) -0.056(4) 0.039(4) -0.016(4)
C38 0.045(3) 0.336(15) 0.047(2) 0.010(5) 0.003(2) 0.049(5)
C39 0.216(11) 0.086(5) 0.135(7) -0.022(4) 0.110(8) 0.013(6)
C40 0.159(10) 0.177(11) 0.273(16) 0.048(11) 0.155(11) 0.040(9)
C41 0.078(3) 0.073(3) 0.076(3) 0.008(2) 0.000(3) -0.021(3)
C42 0.085(4) 0.054(3) 0.152(6) 0.020(3) 0.073(4) 0.008(2)
C43 0.075(3) 0.089(4) 0.101(4) -0.050(3) 0.039(3) -0.041(3)
C44 0.047(2) 0.065(2) 0.074(3) -0.021(2) 0.0102(19) -0.0077(18)
C45 0.052(2) 0.066(3) 0.066(2) -0.020(2) 0.0026(19) -0.0017(19)
C46 0.075(3) 0.074(3) 0.073(3) -0.025(2) 0.013(2) -0.025(3)

loop_
_atom_type_symbol
_atom_type_description
_atom_type_scat_dispersion_real
_atom_type_scat_dispersion_imag
_atom_type_scat_source
La La -0.2871 2.4523 'International Tables Vol C Tables 4.2.6.8 and 6.1.1.4'
K K 0.2009 0.2494 'International Tables Vol C Tables 4.2.6.8 and 6.1.1.4'
Si Si 0.0817 0.0704 'International Tables Vol C Tables 4.2.6.8 and 6.1.1.4'
Na Na 0.0362 0.0249 'International Tables Vol C Tables 4.2.6.8 and 6.1.1.4'
O O 0.0106 0.0060 'International Tables Vol C Tables 4.2.6.8 and 6.1.1.4'
N N 0.0061 0.0033 'International Tables Vol C Tables 4.2.6.8 and 6.1.1.4'
C C 0.0033 0.0016 'International Tables Vol C Tables 4.2.6.8 and 6.1.1.4'
H H 0.0000 0.0000 'International Tables Vol C Tables 4.2.6.8 and 6.1.1.4'

loop_
_geom_angle_atom_site_label_1
_geom_angle_atom_site_label_2
_geom_angle_atom_site_label_3
_geom_angle
O1 K1 O2 85.15(12)
O1 K1 N2 101.04(12)
O2 K1 N2 165.17(12)
O1 K1 N1 170.12(13)
O2 K1 N1 102.88(10)
N2 K1 N1 69.80(9)
O1 K1 O3 90.89(16)
O2 K1 O3 92.23(12)
N2 K1 O3 101.07(9)
N1 K1 O3 94.49(10)
O1 K1 C1 145.22(13)
O2 K1 C1 120.58(10)
N2 K1 C1 48.59(8)
N1 K1 C1 24.93(7)
O3 K1 C1 109.40(9)
O1 K1 C2 121.76(12)
O2 K1 C2 141.82(11)
N2 K1 C2 25.08(7)
N1 K1 C2 48.42(8)
O3 K1 C2 112.01(9)
C1 K1 C2 24.60(7)
O1 K1 C3 163.00(13)
O2 K1 C3 80.67(10)
N2 K1 C3 90.69(9)
N1 K1 C3 22.50(8)
O3 K1 C3 98.95(9)
C1 K1 C3 42.57(7)
C2 K1 C3 67.15(7)
O1 K1 C15 80.22(11)
O2 K1 C15 155.49(11)
N2 K1 C15 21.69(8)
N1 K1 C15 90.24(8)
O3 K1 C15 107.48(8)
C1 K1 C15 67.05(8)
C2 K1 C15 42.45(7)
C3 K1 C15 109.56(8)
O1 K1 K2 127.74(12)
O2 K1 K2 134.50(9)
N2 K1 K2 50.57(7)
N1 K1 K2 49.47(7)
O3 K1 K2 61.19(7)
C1 K1 K2 51.12(5)
C2 K1 K2 51.49(5)
C3 K1 K2 69.26(6)
C15 K1 K2 69.44(6)
O1 K1 C38 20.45(15)
O2 K1 C38 96.25(17)
N2 K1 C38 86.08(17)
N1 K1 C38 150.17(14)
O3 K1 C38 107.54(11)
C1 K1 C38 125.45(14)
C2 K1 C38 103.40(15)
C3 K1 C38 153.45(11)
C15 K1 C38 64.41(16)
K2 K1 C38 125.62(15)
O1 K1 C34 95.30(16)
O2 K1 C34 70.20(12)
N2 K1 C34 121.98(11)
N1 K1 C34 92.88(10)
O3 K1 C34 22.99(9)
C1 K1 C34 114.53(10)
C2 K1 C34 126.44(10)
C3 K1 C34 88.71(9)
C15 K1 C34 130.46(9)
K2 K1 C34 75.63(9)
C38 K1 C34 115.25(13)
O4 K2 O5 80.85(12)
O4 K2 N1 141.11(11)
O5 K2 N1 111.22(11)
O4 K2 N2 145.55(13)
O5 K2 N2 110.09(10)
N1 K2 N2 67.02(8)
O4 K2 C1 162.34(13)
O5 K2 C1 92.02(10)
N1 K2 C1 28.92(8)
N2 K2 C1 52.11(8)
O4 K2 C2 166.33(10)
O5 K2 C2 91.28(9)
N1 K2 C2 52.32(8)
N2 K2 C2 29.04(8)
C1 K2 C2 27.47(7)
O4 K2 O3 80.55(11)
O5 K2 O3 161.28(8)
N1 K2 O3 82.44(8)
N2 K2 O3 86.72(9)
C1 K2 O3 105.19(9)
C2 K2 O3 107.38(9)
O4 K2 K1 127.99(10)
O5 K2 K1 151.16(7)
N1 K2 K1 47.90(7)
N2 K2 K1 47.46(8)
C1 K2 K1 60.37(7)
C2 K2 K1 60.51(7)
O3 K2 K1 47.48(5)
O4 K2 C43 95.91(15)
O5 K2 C43 20.22(10)
N1 K2 C43 106.75(16)
N2 K2 C43 90.08(11)
C1 K2 C43 81.55(15)
C2 K2 C43 74.05(13)
O3 K2 C43 168.18(13)
K1 K2 C43 134.36(11)
C30 O4 C27 105.7(5)
C30 O4 K2 129.4(4)
C27 O4 K2 124.6(3)
C31 O3 C34 107.9(3)
C31 O3 K1 126.1(4)
C34 O3 K1 111.8(2)
C31 O3 K2 109.3(3)
C34 O3 K2 128.4(2)
K1 O3 K2 71.34(6)
C35 O1 C38 101.6(6)
C35 O1 K1 135.8(6)
C38 O1 K1 122.3(3)
C39 O2 C42 104.9(5)
C39 O2 K1 130.4(4)
C42 O2 K1 124.7(3)
C43 O5 C46 107.7(3)
C43 O5 K2 119.8(2)
C46 O5 K2 126.6(3)
C3 N1 C1 118.3(2)
C3 N1 K1 112.0(2)
C1 N1 K1 104.12(18)
C3 N1 K2 145.8(2)
C1 N1 K2 85.19(17)
K1 N1 K2 82.63(8)
C15 N2 C2 118.2(3)
C15 N2 K1 114.9(2)
C2 N2 K1 104.95(18)
C15 N2 K2 144.2(2)
C2 N2 K2 84.12(17)
K1 N2 K2 81.97(8)
C2 C1 N1 124.8(3)
C2 C1 K2 77.30(18)
N1 C1 K2 65.89(16)
C2 C1 K1 78.3(2)
N1 C1 K1 50.95(15)
K2 C1 K1 68.51(7)
C1 C2 N2 122.8(3)
C1 C2 K2 75.24(18)
N2 C2 K2 66.83(16)
C1 C2 K1 77.1(2)
N2 C2 K1 49.98(16)
K2 C2 K1 68.00(7)
N1 C3 C4 125.1(3)
N1 C3 C8 116.8(3)
C4 C3 C8 117.9(3)
N1 C3 K1 45.46(16)
C4 C3 K1 107.05(18)
C8 C3 K1 112.35(17)
C5 C4 C3 119.4(3)
C5 C4 C12 117.8(3)
C3 C4 C12 122.7(3)
C6 C5 C4 122.1(3)
C7 C6 C5 119.2(3)
C6 C7 C8 121.6(3)
C7 C8 C3 119.8(3)
C7 C8 C9 121.1(3)
C3 C8 C9 119.1(3)
C8 C9 C11 110.0(3)
C8 C9 C10 113.4(3)
C11 C9 C10 111.1(3)
C13 C12 C4 113.6(3)
C13 C12 C14 112.2(4)
C4 C12 C14 111.9(3)
N2 C15 C20 118.0(3)
N2 C15 C16 124.8(3)
C20 C15 C16 117.2(2)
N2 C15 K1 43.44(18)
C20 C15 K1 109.20(18)
C16 C15 K1 113.09(18)
C17 C16 C15 119.0(2)
C17 C16 C21 117.5(3)
C15 C16 C21 123.1(2)
C18 C17 C16 123.0(3)
C17 C18 C19 118.2(3)
C20 C19 C18 121.5(3)
C19 C20 C15 120.7(3)
C19 C20 C24 120.0(2)
C15 C20 C24 119.2(2)
C22 C21 C16 112.4(3)
C22 C21 C23 109.4(3)
C16 C21 C23 112.4(3)
C20 C24 C26 115.4(2)
C20 C24 C25 109.0(3)
C26 C24 C25 109.7(3)
O4 C27 C28 110.3(4)
C27 C28 C29 104.1(5)
C30 C29 C28 106.4(6)
C29 C30 O4 113.1(6)
O3 C31 C32 107.0(3)
C33 C32 C31 105.0(3)
C34 C33 C32 102.0(3)
O3 C34 C33 105.4(3)
O3 C34 K1 45.25(16)
C33 C34 K1 118.8(3)
O1 C35 C36 117.2(7)
C35 C36 C37 102.7(6)
C36 C37 C38 104.2(7)
O1 C38 C37 104.1(4)
O1 C38 K1 37.2(3)
C37 C38 K1 132.6(4)
O2 C39 C40 107.9(6)
C39 C40 C41 109.4(6)
C40 C41 C42 100.6(7)
O2 C42 C41 108.2(4)
O5 C43 C44 108.9(4)
O5 C43 K2 39.96(18)
C44 C43 K2 146.5(3)
C43 C44 C45 104.4(4)
C46 C45 C44 103.1(4)
O5 C46 C45 106.5(4)

loop_
_geom_bond_atom_site_label_1
_geom_bond_atom_site_label_2
_geom_bond_distance
K1 O1 2.479(4)
K1 O2 2.525(4)
K1 N2 2.550(3)
K1 N1 2.564(3)
K1 O3 2.666(3)
K1 C1 3.201(3)
K1 C2 3.217(3)
K1 C3 3.334(3)
K1 C15 3.365(3)
K1 K2 3.4268(13)
K1 C38 3.462(11)
K1 C34 3.486(4)
K2 O4 2.538(5)
K2 O5 2.616(3)
K2 N1 2.626(3)
K2 N2 2.673(3)
K2 C1 2.867(3)
K2 C2 2.892(3)
K2 O3 3.169(3)
K2 C43 3.534(5)
O4 C30 1.381(8)
O4 C27 1.425(6)
O3 C31 1.425(5)
O3 C34 1.466(4)
O1 C35 1.351(9)
O1 C38 1.431(11)
O2 C39 1.399(8)
O2 C42 1.430(6)
O5 C43 1.408(5)
O5 C46 1.448(6)
N1 C3 1.376(4)
N1 C1 1.391(4)
N2 C15 1.371(3)
N2 C2 1.411(4)
C1 C2 1.367(4)
C3 C4 1.425(4)
C3 C8 1.443(4)
C4 C5 1.404(4)
C4 C12 1.523(4)
C5 C6 1.385(5)
C6 C7 1.382(5)
C7 C8 1.399(4)
C8 C9 1.514(4)
C9 C11 1.529(5)
C9 C10 1.536(4)
C12 C13 1.500(6)
C12 C14 1.524(5)
C15 C20 1.435(4)
C15 C16 1.437(4)
C16 C17 1.390(4)
C16 C21 1.522(4)
C17 C18 1.385(4)
C18 C19 1.392(5)
C19 C20 1.383(4)
C20 C24 1.509(4)
C21 C22 1.523(4)
C21 C23 1.531(5)
C24 C26 1.520(4)
C24 C25 1.527(5)
C27 C28 1.440(8)
C28 C29 1.496(7)
C29 C30 1.378(13)
C31 C32 1.517(6)
C32 C33 1.500(6)
C33 C34 1.491(6)
C35 C36 1.363(10)
C36 C37 1.449(9)
C37 C38 1.497(12)
C39 C40 1.423(15)
C40 C41 1.453(13)
C41 C42 1.455(7)
C43 C44 1.490(6)
C44 C45 1.519(6)
C45 C46 1.473(7)
